data_2017265
loop_
_publ_author_name
'Meng, Lianxia'
'Ma, Yuping'
'Zhang, Xiaoliang'
'Xu, Yan'

_publ_section_title
;
 Co~0.50~VOPO~4~&#x00B7;2H~2~O
;
_journal_coeditor_code SQ3194
_journal_issue 8
_journal_name_full 'Acta Crystallographica Section C'
_journal_page_first i45
_journal_page_last i47
_journal_paper_doi 10.1107/S010827010902397X
_journal_volume 65
_journal_year 2009
_chemical_formula_iupac 'Co0.50 V O P O4, 2H2 O'
_chemical_formula_moiety 'Co0.50 H4 O7 P V'
_chemical_formula_sum 'Co0.5 H4 O7 P V'
_chemical_formula_weight 227.41
_chemical_name_common 'vanadophosphate dihydrate'
_chemical_name_systematic
;
poly[diaqua-\m-oxido-\m-phosphato-hemiocobalt(II)vanadium(II)]
;
_space_group_IT_number 87
_symmetry_cell_setting tetragonal
_symmetry_space_group_name_Hall '-I 4'
_symmetry_space_group_name_H-M 'I 4/m'
_atom_sites_solution_hydrogens geom
_atom_sites_solution_primary direct
_atom_sites_solution_secondary difmap
_audit_creation_method SHELXL-97
_cell_angle_alpha 90.00
_cell_angle_beta 90.00
_cell_angle_gamma 90.00
_cell_formula_units_Z 4
_cell_length_a 6.2570(5)
_cell_length_b 6.2570(5)
_cell_length_c 13.400(2)
_cell_measurement_reflns_used 58
_cell_measurement_temperature 293(2)
_cell_measurement_theta_max 24.60
_cell_measurement_theta_min 2.38
_cell_volume 524.61(10)
_computing_cell_refinement 'SAINT (Bruker, 2005)'
_computing_data_collection 'APEX2 (Bruker, 2005)'
_computing_data_reduction 'SAINT (Bruker, 2005)'
_computing_molecular_graphics 'SHELXTL (Version 5.10; Sheldrick, 2008)'
_computing_publication_material 'SHELXTL (Version 5.10; Sheldrick, 2008)'
_computing_structure_refinement 'SHELXL97 (Sheldrick, 2008)'
_computing_structure_solution 'SHELXS97 (Sheldrick, 2008)'
_diffrn_ambient_temperature 293(2)
_diffrn_measured_fraction_theta_full 1.000
_diffrn_measured_fraction_theta_max 1.000
_diffrn_measurement_device_type 'Bruker APEXII CCD'
_diffrn_measurement_method '\w scans'
_diffrn_radiation_monochromator graphite
_diffrn_radiation_source 'fine-focus sealed tube'
_diffrn_radiation_type MoK\a
_diffrn_radiation_wavelength 0.71073
_diffrn_reflns_av_R_equivalents 0.0269
_diffrn_reflns_av_sigmaI/netI 0.0238
_diffrn_reflns_limit_h_max 7
_diffrn_reflns_limit_h_min -6
_diffrn_reflns_limit_k_max 7
_diffrn_reflns_limit_k_min -7
_diffrn_reflns_limit_l_max 16
_diffrn_reflns_limit_l_min -16
_diffrn_reflns_number 1403
_diffrn_reflns_theta_full 25.83
_diffrn_reflns_theta_max 25.83
_diffrn_reflns_theta_min 3.04
_exptl_absorpt_coefficient_mu 3.694
_exptl_absorpt_correction_T_max 0.6655
_exptl_absorpt_correction_T_min 0.6452
_exptl_absorpt_correction_type multi-scan
_exptl_absorpt_process_details '(SADABS; Sheldrick, 2003)'
_exptl_crystal_colour Green
_exptl_crystal_density_diffrn 2.879
_exptl_crystal_density_method 'not measured'
_exptl_crystal_description Block
_exptl_crystal_F_000 446
_exptl_crystal_size_max 0.13
_exptl_crystal_size_mid 0.12
_exptl_crystal_size_min 0.12
_refine_diff_density_max 0.268
_refine_diff_density_min -0.530
_refine_ls_extinction_coef 0.0571(12)
_refine_ls_extinction_expression Fc^*^=kFc[1+0.001xFc^2^\l^3^/sin(2\q)]^-1/4^
_refine_ls_extinction_method SHELXL97
_refine_ls_goodness_of_fit_ref 1.202
_refine_ls_hydrogen_treatment mixed
_refine_ls_matrix_type full
_refine_ls_number_parameters 30
_refine_ls_number_reflns 275
_refine_ls_number_restraints 1
_refine_ls_restrained_S_all 1.206
_refine_ls_R_factor_all 0.0172
_refine_ls_R_factor_gt 0.0172
_refine_ls_shift/su_max 0.021
_refine_ls_shift/su_mean 0.003
_refine_ls_structure_factor_coef Fsqd
_refine_ls_weighting_details 'calc w=1/[\s^2^(Fo^2^)+(0.0000P)^2^+1.2075P] where P=(Fo^2^+2Fc^2^)/3'
_refine_ls_weighting_scheme calc
_refine_ls_wR_factor_gt 0.0399
_refine_ls_wR_factor_ref 0.0399
_reflns_number_gt 274
_reflns_number_total 275
_reflns_threshold_expression >2sigma(I)
_cod_data_source_file sq3194.cif
_cod_data_source_block I
_cod_depositor_comments
;
The following automatic conversions were performed:
'_symmetry_cell_setting' value 'Tetragonal' changed to 'tetragonal'
according to '/home/saulius/struct/CIF-dictionaries/cif_core.dic'
dictionary named 'cif_core.dic' version 2.4.1 from 2010-06-29.

Automatic conversion script
Id: cif_fix_enum 1527 2010-12-29 10:47:43Z saulius 

The following automatic conversions were performed:

'_symmetry_cell_setting' value 'Tetragonal' changed to 'tetragonal'
according to /home/saulius/struct/CIF-dictionaries/cif_core.dic
dictionary named 'cif_core.dic' version 2.4.1 from 2010-06-29.

Automatic conversion script
Id: cif_fix_values 1715 2011-07-08 13:25:40Z adriana 
;
_cod_original_cell_volume 524.62(10)
_cod_original_sg_symbol_H-M I4/m
_cod_original_formula_sum 'Co0.50 H4 O7 P V'
_cod_database_code 2017265
_cod_database_fobs_code 2017265

loop_
_symmetry_equiv_pos_as_xyz
'x, y, z'
'-x, -y, z'
'-y, x, z'
'y, -x, z'
'x+1/2, y+1/2, z+1/2'
'-x+1/2, -y+1/2, z+1/2'
'-y+1/2, x+1/2, z+1/2'
'y+1/2, -x+1/2, z+1/2'
'-x, -y, -z'
'x, y, -z'
'y, -x, -z'
'-y, x, -z'
'-x+1/2, -y+1/2, -z+1/2'
'x+1/2, y+1/2, -z+1/2'
'y+1/2, -x+1/2, -z+1/2'
'-y+1/2, x+1/2, -z+1/2'

loop_
_atom_site_type_symbol
_atom_site_label
_atom_site_fract_x
_atom_site_fract_y
_atom_site_fract_z
_atom_site_U_iso_or_equiv
_atom_site_adp_type
_atom_site_calc_flag
_atom_site_refinement_flags
_atom_site_occupancy
_atom_site_disorder_assembly
_atom_site_disorder_group
Co Co1 0.0000 0.0000 0.0000 0.01301(11) Uani d S 1 . .
V V1 0.0000 0.0000 -0.27742(3) 0.00716(9) Uani d S 1 . .
P P1 0.5000 0.0000 -0.2500 0.00769(13) Uani d S 1 . .
O O1 0.0000 0.0000 -0.15812(14) 0.0146(4) Uani d S 1 . .
O O2 0.30301(14) -0.01887(14) -0.31812(6) 0.0108(2) Uani d . 1 . .
O O1W 0.1814(3) -0.2717(2) 0.0000 0.0225(3) Uani d SD 1 . .
H H1 0.176(3) -0.345(3) -0.0503(10) 0.034 Uiso d D 1 . .

loop_
_atom_site_aniso_label
_atom_site_aniso_U_11
_atom_site_aniso_U_22
_atom_site_aniso_U_33
_atom_site_aniso_U_12
_atom_site_aniso_U_13
_atom_site_aniso_U_23
Co1 0.01560(15) 0.01560(15) 0.0078(2) 0.000 0.000 0.000
V1 0.00733(11) 0.00733(11) 0.00681(18) 0.000 0.000 0.000
P1 0.00690(16) 0.00690(16) 0.0093(3) 0.000 0.000 0.000
O1 0.0164(5) 0.0164(5) 0.0109(8) 0.000 0.000 0.000
O2 0.0075(4) 0.0138(4) 0.0112(4) 0.0003(3) 0.0001(3) -0.0012(3)
O1W 0.0334(8) 0.0225(7) 0.0118(6) 0.0063(7) 0.000 0.000

loop_
_atom_type_symbol
_atom_type_description
_atom_type_scat_dispersion_real
_atom_type_scat_dispersion_imag
_atom_type_scat_source
Co Co 0.3494 0.9721 'International Tables Vol C Tables 4.2.6.8 and 6.1.1.4'
H H 0.0000 0.0000 'International Tables Vol C Tables 4.2.6.8 and 6.1.1.4'
V V 0.3005 0.5294 'International Tables Vol C Tables 4.2.6.8 and 6.1.1.4'
O O 0.0106 0.0060 'International Tables Vol C Tables 4.2.6.8 and 6.1.1.4'
P P 0.1023 0.0942 'International Tables Vol C Tables 4.2.6.8 and 6.1.1.4'

loop_
_geom_angle_atom_site_label_1
_geom_angle_atom_site_label_2
_geom_angle_atom_site_label_3
_geom_angle_site_symmetry_1
_geom_angle_site_symmetry_3
_geom_angle
_geom_angle_publ_flag
O1W Co1 O1W 11 3 180.00(9) ?
O1W Co1 O1W 11 9 90.0 ?
O1W Co1 O1W 3 9 90.0 ?
O1W Co1 O1W 11 . 90.0 ?
O1W Co1 O1W 3 . 90.0 ?
O1W Co1 O1W 9 . 180.00(8) ?
O1W Co1 O1 11 9 90.0 ?
O1W Co1 O1 3 9 90.0 ?
O1W Co1 O1 9 9 90.0 ?
O1W Co1 O1 . 9 90.0 ?
O1W Co1 O1 11 . 90.0 ?
O1W Co1 O1 3 . 90.0 ?
O1W Co1 O1 9 . 90.0 ?
O1W Co1 O1 . . 90.0 ?
O1 Co1 O1 9 . 180.0 ?
O1 V1 O2 . 4 106.02(3) ?
O1 V1 O2 . 2 106.02(3) ?
O2 V1 O2 4 2 85.632(14) ?
O1 V1 O2 . . 106.02(3) ?
O2 V1 O2 4 . 85.632(14) ?
O2 V1 O2 2 . 147.96(5) ?
O1 V1 O2 . 3 106.02(3) ?
O2 V1 O2 4 3 147.96(5) ?
O2 V1 O2 2 3 85.632(14) ?
O2 V1 O2 . 3 85.632(14) ?
O2 P1 O2 . 15_554 110.62(3) ?
O2 P1 O2 . 16_544 110.62(3) ?
O2 P1 O2 15_554 16_544 107.20(6) ?
O2 P1 O2 . 2_655 107.20(6) ?
O2 P1 O2 15_554 2_655 110.62(3) ?
O2 P1 O2 16_544 2_655 110.62(3) ?
V1 O1 Co1 . . 180.0 ?
P1 O2 V1 . . 126.89(5) ?
Co1 O1W H1 . . 116.3(13) ?

loop_
_geom_bond_atom_site_label_1
_geom_bond_atom_site_label_2
_geom_bond_site_symmetry_2
_geom_bond_distance
_geom_bond_publ_flag
Co1 O1W 11 2.0442(15) n
Co1 O1W 3 2.0442(15) n
Co1 O1W 9 2.0442(15) n
Co1 O1W . 2.0442(15) y
Co1 O1 9 2.1189(19) n
Co1 O1 . 2.1189(19) y
V1 O1 . 1.5986(19) y
V1 O2 4 1.9764(9) n
V1 O2 2 1.9764(9) n
V1 O2 . 1.9764(9) y
V1 O2 3 1.9764(9) n
P1 O2 . 1.5383(9) y
P1 O2 15_554 1.5383(9) n
P1 O2 16_544 1.5383(9) n
P1 O2 2_655 1.5383(9) n
O1W H1 . 0.815(13) y
